data_7021092
loop_
_publ_author_name
'Hosseinian, S R'
'Tangoulis, V'
'Menelaou, M'
'Raptopoulou, C P'
'Psycharis, V'
'Dendrinou-Samara, C'

_publ_section_title
;
 Defective dicubanes of Co(II)/Co(III) complexes with triethanolamine and
 N-donors.
;
_journal_issue 15
_journal_name_full 'Dalton transactions (Cambridge, England : 2003)'
_journal_page_first 5355
_journal_page_last 5366
_journal_paper_doi 10.1039/c2dt32616g
_journal_volume 42
_journal_year 2013
_chemical_formula_sum 'C66 H74 Co4 N16 O22'
_chemical_formula_weight 1679.13
_chemical_name_systematic
;
?
;
_space_group_IT_number 14
_symmetry_cell_setting monoclinic
_symmetry_space_group_name_Hall '-P 2ybc'
_symmetry_space_group_name_H-M 'P 1 21/c 1'
_atom_sites_solution_hydrogens geom
_atom_sites_solution_primary direct
_atom_sites_solution_secondary difmap
_audit_creation_method SHELXL-97
_cell_angle_alpha 90.00
_cell_angle_beta 116.3050(10)
_cell_angle_gamma 90.00
_cell_formula_units_Z 2
_cell_length_a 11.3408(2)
_cell_length_b 26.0914(4)
_cell_length_c 13.6498(2)
_cell_measurement_reflns_used 39487
_cell_measurement_temperature 160(2)
_cell_measurement_theta_max 71.97
_cell_measurement_theta_min 6.58
_cell_volume 3620.70(10)
_computing_cell_refinement 'CrystalClear, Rigaku MSC, 2005'
_computing_data_collection 'CrystalClear, Rigaku MSC, 2005'
_computing_data_reduction 'CrystalClear, Rigaku MSC, 2005'
_computing_molecular_graphics 'DIAMOND (Brandenburg, 2012)'
_computing_publication_material 'WinGX (Farrugia, 1999)'
_computing_structure_refinement 'SHELXL-97 (Sheldrick, 1997)'
_computing_structure_solution 'SHELXS-97 (Sheldrick, 1997)'
_diffrn_ambient_temperature 160(2)
_diffrn_measured_fraction_theta_full 0.976
_diffrn_measured_fraction_theta_max 0.976
_diffrn_measurement_device_type 'Rigaku R-AXIS SPIDER IPDS'
_diffrn_measurement_method '\q scans'
_diffrn_radiation_monochromator graphite
_diffrn_radiation_source 'fine-focus sealed tube'
_diffrn_radiation_type CuK\a
_diffrn_radiation_wavelength 1.54178
_diffrn_reflns_av_R_equivalents 0.0438
_diffrn_reflns_av_unetI/netI 0.0330
_diffrn_reflns_limit_h_max 13
_diffrn_reflns_limit_h_min -9
_diffrn_reflns_limit_k_max 30
_diffrn_reflns_limit_k_min -30
_diffrn_reflns_limit_l_max 16
_diffrn_reflns_limit_l_min -16
_diffrn_reflns_number 42679
_diffrn_reflns_theta_full 65.00
_diffrn_reflns_theta_max 65.00
_diffrn_reflns_theta_min 6.59
_exptl_absorpt_coefficient_mu 7.791
_exptl_absorpt_correction_T_max 1.000
_exptl_absorpt_correction_T_min 0.476
_exptl_absorpt_correction_type empirical
_exptl_absorpt_process_details 'CrystalClear, Rigaku MSC, 2005'
_exptl_crystal_colour red
_exptl_crystal_density_diffrn 1.540
_exptl_crystal_density_method 'not measured'
_exptl_crystal_description parallelepiped
_exptl_crystal_F_000 1732
_exptl_crystal_size_max 0.35
_exptl_crystal_size_mid 0.28
_exptl_crystal_size_min 0.08
_refine_diff_density_max 0.662
_refine_diff_density_min -0.594
_refine_diff_density_rms 0.079
_refine_ls_extinction_method none
_refine_ls_goodness_of_fit_ref 1.052
_refine_ls_hydrogen_treatment mixed
_refine_ls_matrix_type full
_refine_ls_number_parameters 562
_refine_ls_number_reflns 6020
_refine_ls_number_restraints 0
_refine_ls_restrained_S_all 1.052
_refine_ls_R_factor_all 0.0514
_refine_ls_R_factor_gt 0.0470
_refine_ls_shift/su_max 0.001
_refine_ls_shift/su_mean 0.000
_refine_ls_structure_factor_coef Fsqd
_refine_ls_weighting_details 'calc w=1/[\s^2^(Fo^2^)+(0.0827P)^2^+2.7225P] where P=(Fo^2^+2Fc^2^)/3'
_refine_ls_weighting_scheme calc
_refine_ls_wR_factor_gt 0.1296
_refine_ls_wR_factor_ref 0.1332
_reflns_number_gt 5445
_reflns_number_total 6020
_reflns_threshold_expression >2sigma(I)
_cod_data_source_file c2dt32616g.txt
_cod_data_source_block compound3
_cod_depositor_comments 'Adding full bibliography for 7021090--7021092.cif.'
_cod_original_sg_symbol_H-M P2(1)/c
_cod_database_code 7021092

loop_
_symmetry_equiv_pos_as_xyz
'x, y, z'
'-x, y+1/2, -z+1/2'
'-x, -y, -z'
'x, -y-1/2, z-1/2'

loop_
_atom_site_label
_atom_site_type_symbol
_atom_site_fract_x
_atom_site_fract_y
_atom_site_fract_z
_atom_site_U_iso_or_equiv
_atom_site_adp_type
_atom_site_occupancy
_atom_site_symmetry_multiplicity
_atom_site_calc_flag
_atom_site_refinement_flags
Co1 Co 0.22972(5) 0.962473(16) 0.14584(3) 0.01761(15) Uani 1 1 d .
Co2 Co 0.00718(5) 1.043344(16) 0.08306(3) 0.01841(15) Uani 1 1 d .
O61 O 0.0400(2) 0.96058(7) 0.08585(16) 0.0208(5) Uani 1 1 d .
N1 N 0.2576(3) 0.95281(9) 0.2965(2) 0.0210(5) Uani 1 1 d .
N2 N 0.2553(2) 0.88850(9) 0.15090(18) 0.0218(5) Uani 1 1 d .
C1 C 0.2587(3) 0.98759(12) 0.3684(2) 0.0240(7) Uani 1 1 d .
H1 H 0.2475 1.0227 0.3481 0.031 Uiso 1 1 calc R
C2 C 0.2760(3) 0.97373(13) 0.4731(2) 0.0287(7) Uani 1 1 d .
H2 H 0.2760 0.9994 0.5224 0.037 Uiso 1 1 calc R
C3 C 0.2929(3) 0.92365(13) 0.5048(2) 0.0313(8) Uani 1 1 d .
H3 H 0.3059 0.9144 0.5762 0.041 Uiso 1 1 calc R
C4 C 0.2910(3) 0.88558(12) 0.4302(2) 0.0289(7) Uani 1 1 d .
C5 C 0.3073(4) 0.83167(13) 0.4521(3) 0.0379(9) Uani 1 1 d .
H5 H 0.3182 0.8192 0.5210 0.049 Uiso 1 1 calc R
C6 C 0.3073(4) 0.79819(13) 0.3765(3) 0.0375(8) Uani 1 1 d .
H6 H 0.3190 0.7627 0.3936 0.049 Uiso 1 1 calc R
C7 C 0.2902(3) 0.81514(12) 0.2709(2) 0.0294(7) Uani 1 1 d .
C8 C 0.2927(4) 0.78283(12) 0.1892(3) 0.0340(8) Uani 1 1 d .
H8 H 0.3047 0.7469 0.2005 0.044 Uiso 1 1 calc R
C9 C 0.2775(4) 0.80460(12) 0.0926(3) 0.0346(8) Uani 1 1 d .
H9 H 0.2787 0.7834 0.0365 0.045 Uiso 1 1 calc R
C10 C 0.2601(3) 0.85744(12) 0.0755(2) 0.0260(7) Uani 1 1 d .
H10 H 0.2516 0.8715 0.0084 0.034 Uiso 1 1 calc R
C11 C 0.2719(3) 0.86726(11) 0.2477(2) 0.0224(6) Uani 1 1 d .
C12 C 0.2733(3) 0.90268(11) 0.3275(2) 0.0223(6) Uani 1 1 d .
N21 N 0.0320(3) 1.12434(10) 0.09755(19) 0.0234(6) Uani 1 1 d .
N22 N -0.0187(3) 1.05927(10) 0.22582(19) 0.0239(6) Uani 1 1 d .
C21 C 0.0629(3) 1.15621(12) 0.0358(2) 0.0304(7) Uani 1 1 d .
H21 H 0.0763 1.1423 -0.0228 0.040 Uiso 1 1 calc R
C22 C 0.0762(4) 1.20887(13) 0.0535(3) 0.0380(8) Uani 1 1 d .
H22 H 0.1002 1.2300 0.0086 0.049 Uiso 1 1 calc R
C23 C 0.0547(4) 1.23008(13) 0.1359(3) 0.0402(9) Uani 1 1 d .
H23 H 0.0607 1.2661 0.1472 0.052 Uiso 1 1 calc R
C24 C 0.0236(4) 1.19765(12) 0.2042(3) 0.0333(8) Uani 1 1 d .
C25 C 0.0022(4) 1.21577(14) 0.2938(3) 0.0435(9) Uani 1 1 d .
H25 H 0.0051 1.2515 0.3079 0.057 Uiso 1 1 calc R
C26 C -0.0218(4) 1.18269(14) 0.3583(3) 0.0442(10) Uani 1 1 d .
H26 H -0.0350 1.1957 0.4176 0.057 Uiso 1 1 calc R
C27 C -0.0281(3) 1.12848(13) 0.3404(2) 0.0319(8) Uani 1 1 d .
C28 C -0.0530(3) 1.09279(14) 0.4056(2) 0.0346(8) Uani 1 1 d .
H28 H -0.0626 1.1038 0.4680 0.045 Uiso 1 1 calc R
C29 C -0.0633(4) 1.04222(13) 0.3786(3) 0.0316(8) Uani 1 1 d .
H29 H -0.0824 1.0177 0.4210 0.041 Uiso 1 1 calc R
C30 C -0.0455(3) 1.02660(13) 0.2877(2) 0.0271(7) Uani 1 1 d .
H30 H -0.0528 0.9912 0.2697 0.035 Uiso 1 1 calc R
C31 C -0.0117(3) 1.10974(11) 0.2503(2) 0.0234(7) Uani 1 1 d .
C32 C 0.0155(3) 1.14474(11) 0.1817(2) 0.0247(7) Uani 1 1 d .
N41 N 0.4137(2) 0.98147(9) 0.18133(18) 0.0227(5) Uani 1 1 d .
O41 O 0.7508(3) 0.93420(11) 0.36255(18) 0.0361(6) Uani 1 1 d .
O42 O 0.2013(2) 1.03307(7) 0.15055(16) 0.0231(5) Uani 1 1 d .
O43 O 0.1959(2) 0.96216(7) -0.00020(16) 0.0225(5) Uani 1 1 d .
C41 C 0.5211(3) 0.94625(13) 0.2553(2) 0.0252(7) Uani 1 1 d .
C42 C 0.6581(3) 0.95932(14) 0.2678(3) 0.0310(8) Uani 1 1 d .
C43 C 0.4336(3) 1.03336(12) 0.2361(3) 0.0257(7) Uani 1 1 d .
C44 C 0.3117(3) 1.06542(12) 0.1772(3) 0.0266(7) Uani 1 1 d .
C45 C 0.4187(3) 0.98493(14) 0.0734(2) 0.0270(7) Uani 1 1 d .
C46 C 0.2842(3) 0.99525(13) -0.0178(2) 0.0276(7) Uani 1 1 d .
N51 N 0.9413(3) 0.87183(10) 0.2511(2) 0.0325(6) Uani 1 1 d .
O51 O 0.9985(3) 0.83853(10) 0.2246(2) 0.0530(7) Uani 1 1 d .
O52 O 0.9188(3) 0.86536(10) 0.3317(2) 0.0519(7) Uani 1 1 d .
O53 O 0.9051(3) 0.91170(9) 0.1957(2) 0.0514(7) Uani 1 1 d .
N52 N -0.3492(3) 1.13722(12) 0.1875(2) 0.0428(8) Uani 1 1 d .
O54 O -0.3499(3) 1.14754(12) 0.2762(2) 0.0642(9) Uani 1 1 d .
O55 O -0.3528(3) 1.09264(11) 0.1591(3) 0.0696(9) Uani 1 1 d .
O56 O -0.3393(5) 1.17181(12) 0.1305(3) 0.0876(13) Uani 1 1 d .
N61 N 0.6472(7) 0.8946(2) 0.5552(5) 0.125(2) Uani 1 1 d .
C61 C 0.6538(6) 0.8614(2) 0.5113(5) 0.0786(15) Uani 1 1 d .
C62 C 0.6709(7) 0.8245(2) 0.4368(6) 0.110(2) Uani 1 1 d .
H62A H 0.5904 0.8234 0.3677 0.165 Uiso 1 1 calc R
H62B H 0.6887 0.7904 0.4704 0.165 Uiso 1 1 calc R
H62C H 0.7448 0.8353 0.4228 0.165 Uiso 1 1 calc R
C1M C -0.6398(10) 1.1763(6) -0.0872(12) 0.150(6) Uani 0.60 1 d P
O1M O -0.5529(7) 1.1442(3) -0.0835(5) 0.106(2) Uani 0.60 1 d P
C2M C -0.5998(15) 1.2185(8) 0.2829(12) 0.105(6) Uani 0.40 1 d P
O2M O -0.5812(12) 1.2128(6) 0.1938(13) 0.149(5) Uani 0.40 1 d P
H61O H 0.001(4) 0.9365(18) 0.123(4) 0.069(13) Uiso 1 1 d .
H41O H 0.791(4) 0.9170(16) 0.343(3) 0.044(13) Uiso 1 1 d .
H41A H 0.521(3) 0.9487(12) 0.329(3) 0.031(9) Uiso 1 1 d .
H41B H 0.503(3) 0.9122(13) 0.230(3) 0.024(8) Uiso 1 1 d .
H42A H 0.683(4) 0.9987(15) 0.281(3) 0.040(10) Uiso 1 1 d .
H42B H 0.675(3) 0.9487(12) 0.208(3) 0.024(8) Uiso 1 1 d .
H43A H 0.506(3) 1.0479(11) 0.231(3) 0.019(8) Uiso 1 1 d .
H43B H 0.446(3) 1.0274(13) 0.313(3) 0.035(9) Uiso 1 1 d .
H44A H 0.313(3) 1.0903(13) 0.222(3) 0.028(9) Uiso 1 1 d .
H44B H 0.310(3) 1.0820(12) 0.109(3) 0.022(8) Uiso 1 1 d .
H45A H 0.482(3) 1.0098(12) 0.073(2) 0.020(8) Uiso 1 1 d .
H45B H 0.447(3) 0.9500(12) 0.062(2) 0.015(7) Uiso 1 1 d .
H46A H 0.293(3) 0.9885(13) -0.081(3) 0.030(9) Uiso 1 1 d .
H46B H 0.251(4) 1.0332(14) -0.023(3) 0.038(10) Uiso 1 1 d .

loop_
_atom_site_aniso_label
_atom_site_aniso_U_11
_atom_site_aniso_U_22
_atom_site_aniso_U_33
_atom_site_aniso_U_23
_atom_site_aniso_U_13
_atom_site_aniso_U_12
Co1 0.0250(3) 0.0183(3) 0.0123(2) 0.00058(16) 0.0108(2) 0.00052(18)
Co2 0.0270(3) 0.0177(3) 0.0132(2) -0.00107(16) 0.0112(2) 0.00030(18)
O61 0.0296(13) 0.0182(11) 0.0183(10) 0.0009(7) 0.0141(9) -0.0001(8)
N1 0.0230(15) 0.0212(13) 0.0218(12) -0.0017(9) 0.0125(11) -0.0001(10)
N2 0.0284(15) 0.0234(13) 0.0175(11) -0.0001(9) 0.0136(11) 0.0016(10)
C1 0.0270(18) 0.0254(16) 0.0205(14) -0.0042(12) 0.0115(13) 0.0002(12)
C2 0.038(2) 0.0360(18) 0.0160(14) -0.0063(12) 0.0158(14) -0.0042(15)
C3 0.036(2) 0.043(2) 0.0181(14) 0.0022(13) 0.0151(14) -0.0003(15)
C4 0.039(2) 0.0335(18) 0.0189(14) 0.0034(12) 0.0173(14) -0.0019(14)
C5 0.056(2) 0.0347(19) 0.0284(16) 0.0124(14) 0.0238(16) 0.0039(17)
C6 0.058(2) 0.0249(17) 0.0332(17) 0.0103(14) 0.0234(17) 0.0038(16)
C7 0.036(2) 0.0257(17) 0.0274(16) 0.0036(12) 0.0151(14) 0.0044(14)
C8 0.049(2) 0.0197(16) 0.0361(17) 0.0019(13) 0.0214(16) 0.0051(15)
C9 0.046(2) 0.0269(17) 0.0335(17) -0.0091(14) 0.0203(16) 0.0032(15)
C10 0.0319(19) 0.0276(16) 0.0200(14) -0.0033(12) 0.0130(13) 0.0036(13)
C11 0.0300(18) 0.0235(15) 0.0184(13) 0.0017(11) 0.0151(13) 0.0012(12)
C12 0.0283(18) 0.0243(16) 0.0176(13) 0.0005(11) 0.0130(12) -0.0008(12)
N21 0.0277(15) 0.0242(13) 0.0196(12) -0.0011(10) 0.0117(11) 0.0007(11)
N22 0.0293(15) 0.0246(13) 0.0189(12) -0.0019(10) 0.0116(11) 0.0012(11)
C21 0.040(2) 0.0295(17) 0.0239(15) 0.0034(12) 0.0158(14) -0.0008(14)
C22 0.055(2) 0.0273(18) 0.0332(17) 0.0062(14) 0.0213(17) -0.0019(16)
C23 0.059(3) 0.0195(17) 0.0410(19) -0.0026(14) 0.0211(18) -0.0047(16)
C24 0.042(2) 0.0257(17) 0.0304(16) -0.0060(13) 0.0149(15) -0.0011(15)
C25 0.063(3) 0.0294(19) 0.043(2) -0.0149(15) 0.0279(19) -0.0016(17)
C26 0.061(3) 0.041(2) 0.039(2) -0.0212(16) 0.0308(19) -0.0076(18)
C27 0.035(2) 0.0384(19) 0.0252(15) -0.0095(13) 0.0163(15) -0.0028(15)
C28 0.037(2) 0.051(2) 0.0209(15) -0.0058(14) 0.0173(14) -0.0031(16)
C29 0.033(2) 0.045(2) 0.0194(15) 0.0048(13) 0.0142(15) -0.0001(15)
C30 0.0306(19) 0.0314(17) 0.0206(15) 0.0035(12) 0.0125(14) 0.0004(14)
C31 0.0238(17) 0.0277(16) 0.0186(14) -0.0043(11) 0.0092(12) -0.0001(13)
C32 0.0292(18) 0.0242(16) 0.0192(14) -0.0028(11) 0.0092(13) 0.0014(13)
N41 0.0274(15) 0.0260(13) 0.0175(11) 0.0002(10) 0.0123(11) -0.0006(11)
O41 0.0345(15) 0.0494(16) 0.0234(11) 0.0016(10) 0.0118(11) 0.0119(12)
O42 0.0295(13) 0.0202(11) 0.0226(11) -0.0007(8) 0.0143(10) -0.0014(9)
O43 0.0289(13) 0.0255(11) 0.0160(10) 0.0019(7) 0.0127(9) -0.0005(8)
C41 0.0247(18) 0.0301(18) 0.0192(15) 0.0015(12) 0.0084(13) 0.0013(14)
C42 0.026(2) 0.042(2) 0.0240(17) 0.0011(13) 0.0103(15) 0.0030(14)
C43 0.0248(19) 0.0254(16) 0.0276(17) -0.0034(12) 0.0122(14) -0.0036(13)
C44 0.0309(19) 0.0205(16) 0.0291(16) -0.0036(13) 0.0140(14) -0.0038(13)
C45 0.0304(19) 0.040(2) 0.0168(14) -0.0002(13) 0.0162(14) -0.0052(15)
C46 0.035(2) 0.0358(19) 0.0165(15) 0.0039(12) 0.0158(14) -0.0017(15)
N51 0.0438(18) 0.0289(15) 0.0310(14) 0.0006(11) 0.0222(13) 0.0028(13)
O51 0.077(2) 0.0426(15) 0.0555(16) 0.0051(12) 0.0436(16) 0.0202(14)
O52 0.080(2) 0.0550(17) 0.0400(14) 0.0128(12) 0.0441(15) 0.0187(15)
O53 0.080(2) 0.0320(14) 0.0588(16) 0.0133(12) 0.0457(16) 0.0102(13)
N52 0.060(2) 0.0339(17) 0.0413(17) 0.0010(13) 0.0284(16) -0.0041(15)
O54 0.096(3) 0.066(2) 0.0486(17) 0.0107(14) 0.0487(17) 0.0144(17)
O55 0.090(3) 0.0411(18) 0.091(2) -0.0134(16) 0.052(2) -0.0134(16)
O56 0.174(4) 0.0449(18) 0.0524(18) 0.0047(14) 0.058(2) -0.026(2)
N61 0.170(6) 0.094(4) 0.088(4) -0.050(3) 0.036(4) -0.020(4)
C61 0.078(4) 0.073(4) 0.074(3) -0.013(3) 0.024(3) -0.018(3)
C62 0.114(6) 0.075(4) 0.132(6) -0.002(4) 0.046(5) 0.005(4)
C1M 0.042(6) 0.183(13) 0.154(11) -0.100(10) -0.021(6) 0.008(7)
O1M 0.086(5) 0.152(7) 0.068(4) -0.043(4) 0.024(4) 0.015(5)
C2M 0.060(9) 0.193(19) 0.065(9) -0.018(10) 0.031(8) 0.005(10)
O2M 0.090(9) 0.148(12) 0.181(14) -0.009(11) 0.034(9) 0.030(8)

loop_
_atom_type_symbol
_atom_type_description
_atom_type_scat_dispersion_real
_atom_type_scat_dispersion_imag
_atom_type_scat_source
C C 0.0181 0.0091 'International Tables Vol C Tables 4.2.6.8 and 6.1.1.4'
H H 0.0000 0.0000 'International Tables Vol C Tables 4.2.6.8 and 6.1.1.4'
N N 0.0311 0.0180 'International Tables Vol C Tables 4.2.6.8 and 6.1.1.4'
O O 0.0492 0.0322 'International Tables Vol C Tables 4.2.6.8 and 6.1.1.4'
Co Co -2.3653 3.6143 'International Tables Vol C Tables 4.2.6.8 and 6.1.1.4'

loop_
_geom_angle_atom_site_label_1
_geom_angle_atom_site_label_2
_geom_angle_atom_site_label_3
_geom_angle
_geom_angle_site_symmetry_1
_geom_angle_site_symmetry_3
O43 Co1 O42 94.83(8) . .
O43 Co1 O61 83.30(9) . .
O42 Co1 O61 82.16(9) . .
O43 Co1 N2 89.45(9) . .
O42 Co1 N2 175.24(9) . .
O61 Co1 N2 96.31(9) . .
O43 Co1 N1 172.00(9) . .
O42 Co1 N1 92.34(9) . .
O61 Co1 N1 94.19(10) . .
N2 Co1 N1 83.27(9) . .
O43 Co1 N41 87.59(9) . .
O42 Co1 N41 85.67(10) . .
O61 Co1 N41 164.11(9) . .
N2 Co1 N41 96.60(11) . .
N1 Co1 N41 96.50(10) . .
O42 Co2 O43 167.41(8) . 3_575
O42 Co2 O61 100.97(9) . 3_575
O43 Co2 O61 73.75(8) 3_575 3_575
O42 Co2 N21 90.98(9) . .
O43 Co2 N21 100.87(9) 3_575 .
O61 Co2 N21 96.20(8) 3_575 .
O42 Co2 N22 100.07(9) . .
O43 Co2 N22 86.71(9) 3_575 .
O61 Co2 N22 158.21(10) 3_575 .
N21 Co2 N22 77.78(9) . .
O42 Co2 O61 73.43(9) . .
O43 Co2 O61 94.60(8) 3_575 .
O61 Co2 O61 86.01(8) 3_575 .
N21 Co2 O61 164.38(10) . .
N22 Co2 O61 105.48(9) . .
Co1 O61 Co2 99.10(9) . 3_575
Co1 O61 Co2 97.51(9) . .
Co2 O61 Co2 93.99(8) 3_575 .
Co1 O61 H61O 117(3) . .
Co2 O61 H61O 124(3) 3_575 .
Co2 O61 H61O 121(3) . .
C1 N1 C12 117.9(2) . .
C1 N1 Co1 129.2(2) . .
C12 N1 Co1 112.91(18) . .
C10 N2 C11 117.8(3) . .
C10 N2 Co1 129.2(2) . .
C11 N2 Co1 112.98(18) . .
N1 C1 C2 121.8(3) . .
N1 C1 H1 119.1 . .
C2 C1 H1 119.1 . .
C3 C2 C1 120.5(3) . .
C3 C2 H2 119.7 . .
C1 C2 H2 119.7 . .
C2 C3 C4 119.3(3) . .
C2 C3 H3 120.4 . .
C4 C3 H3 120.4 . .
C12 C4 C3 116.5(3) . .
C12 C4 C5 118.1(3) . .
C3 C4 C5 125.4(3) . .
C6 C5 C4 121.2(3) . .
C6 C5 H5 119.4 . .
C4 C5 H5 119.4 . .
C5 C6 C7 121.4(3) . .
C5 C6 H6 119.3 . .
C7 C6 H6 119.3 . .
C11 C7 C8 117.3(3) . .
C11 C7 C6 118.0(3) . .
C8 C7 C6 124.7(3) . .
C9 C8 C7 118.3(3) . .
C9 C8 H8 120.8 . .
C7 C8 H8 120.8 . .
C8 C9 C10 121.1(3) . .
C8 C9 H9 119.5 . .
C10 C9 H9 119.5 . .
N2 C10 C9 121.5(3) . .
N2 C10 H10 119.2 . .
C9 C10 H10 119.2 . .
N2 C11 C7 124.0(3) . .
N2 C11 C12 115.3(3) . .
C7 C11 C12 120.7(3) . .
N1 C12 C4 124.0(3) . .
N1 C12 C11 115.4(2) . .
C4 C12 C11 120.5(3) . .
C21 N21 C32 117.7(3) . .
C21 N21 Co2 128.3(2) . .
C32 N21 Co2 114.03(19) . .
C30 N22 C31 118.3(3) . .
C30 N22 Co2 128.2(2) . .
C31 N22 Co2 113.45(19) . .
N21 C21 C22 122.9(3) . .
N21 C21 H21 118.6 . .
C22 C21 H21 118.6 . .
C23 C22 C21 119.8(3) . .
C23 C22 H22 120.1 . .
C21 C22 H22 120.1 . .
C22 C23 C24 119.1(3) . .
C22 C23 H23 120.4 . .
C24 C23 H23 120.4 . .
C32 C24 C23 117.0(3) . .
C32 C24 C25 119.5(3) . .
C23 C24 C25 123.5(3) . .
C26 C25 C24 120.6(3) . .
C26 C25 H25 119.7 . .
C24 C25 H25 119.7 . .
C25 C26 C27 122.2(3) . .
C25 C26 H26 118.9 . .
C27 C26 H26 118.9 . .
C28 C27 C31 117.7(3) . .
C28 C27 C26 123.9(3) . .
C31 C27 C26 118.4(3) . .
C29 C28 C27 119.3(3) . .
C29 C28 H28 120.3 . .
C27 C28 H28 120.3 . .
C28 C29 C30 119.5(3) . .
C28 C29 H29 120.2 . .
C30 C29 H29 120.2 . .
N22 C30 C29 122.6(3) . .
N22 C30 H30 118.7 . .
C29 C30 H30 118.7 . .
N22 C31 C27 122.5(3) . .
N22 C31 C32 117.7(3) . .
C27 C31 C32 119.8(3) . .
N21 C32 C24 123.5(3) . .
N21 C32 C31 117.0(3) . .
C24 C32 C31 119.5(3) . .
C45 N41 C41 108.9(2) . .
C45 N41 C43 111.6(2) . .
C41 N41 C43 108.4(2) . .
C45 N41 Co1 105.57(18) . .
C41 N41 Co1 117.56(19) . .
C43 N41 Co1 104.70(19) . .
C42 O41 H41O 106(3) . .
C44 O42 Co1 116.61(19) . .
C44 O42 Co2 135.07(19) . .
Co1 O42 Co2 106.73(10) . .
C46 O43 Co1 110.67(17) . .
C46 O43 Co2 130.23(18) . 3_575
Co1 O43 Co2 103.75(10) . 3_575
N41 C41 C42 114.9(3) . .
N41 C41 H41A 105.7(19) . .
C42 C41 H41A 109(2) . .
N41 C41 H41B 110.3(19) . .
C42 C41 H41B 108(2) . .
H41A C41 H41B 109(3) . .
O41 C42 C41 107.8(3) . .
O41 C42 H42A 105(2) . .
C41 C42 H42A 115(2) . .
O41 C42 H42B 107.3(19) . .
C41 C42 H42B 115(2) . .
H42A C42 H42B 106(3) . .
C44 C43 N41 109.4(3) . .
C44 C43 H43A 111.4(19) . .
N41 C43 H43A 105.8(19) . .
C44 C43 H43B 108(2) . .
N41 C43 H43B 107(2) . .
H43A C43 H43B 115(3) . .
O42 C44 C43 107.7(3) . .
O42 C44 H44A 111(2) . .
C43 C44 H44A 108(2) . .
O42 C44 H44B 111.0(17) . .
C43 C44 H44B 111.5(18) . .
H44A C44 H44B 108(3) . .
N41 C45 C46 110.9(3) . .
N41 C45 H45A 112.9(18) . .
C46 C45 H45A 111.0(18) . .
N41 C45 H45B 104.4(17) . .
C46 C45 H45B 108.4(17) . .
H45A C45 H45B 109(3) . .
O43 C46 C45 106.5(2) . .
O43 C46 H46A 115(2) . .
C45 C46 H46A 104(2) . .
O43 C46 H46B 109(2) . .
C45 C46 H46B 115(2) . .
H46A C46 H46B 108(3) . .
O51 N51 O53 119.2(3) . .
O51 N51 O52 120.3(3) . .
O53 N51 O52 120.5(3) . .
O55 N52 O56 119.9(3) . .
O55 N52 O54 120.1(3) . .
O56 N52 O54 119.9(3) . .
N61 C61 C62 166.8(8) . .
C61 C62 H62A 109.5 . .
C61 C62 H62B 109.5 . .
H62A C62 H62B 109.5 . .
C61 C62 H62C 109.5 . .
H62A C62 H62C 109.5 . .
H62B C62 H62C 109.5 . .

loop_
_geom_bond_atom_site_label_1
_geom_bond_atom_site_label_2
_geom_bond_distance
_geom_bond_site_symmetry_2
Co1 O43 1.855(2) .
Co1 O42 1.876(2) .
Co1 O61 1.935(2) .
Co1 N2 1.948(2) .
Co1 N1 1.954(2) .
Co1 N41 1.985(3) .
Co2 O42 1.992(2) .
Co2 O43 2.072(2) 3_575
Co2 O61 2.126(2) 3_575
Co2 N21 2.130(3) .
Co2 N22 2.136(2) .
Co2 O61 2.1886(19) .
O61 Co2 2.126(2) 3_575
O61 H61O 1.02(5) .
N1 C1 1.333(4) .
N1 C12 1.362(4) .
N2 C10 1.330(4) .
N2 C11 1.367(3) .
C1 C2 1.401(4) .
C1 H1 0.9500 .
C2 C3 1.363(5) .
C2 H2 0.9500 .
C3 C4 1.416(4) .
C3 H3 0.9500 .
C4 C12 1.398(4) .
C4 C5 1.433(4) .
C5 C6 1.352(5) .
C5 H5 0.9500 .
C6 C7 1.436(4) .
C6 H6 0.9500 .
C7 C11 1.391(4) .
C7 C8 1.409(4) .
C8 C9 1.374(5) .
C8 H8 0.9500 .
C9 C10 1.398(4) .
C9 H9 0.9500 .
C10 H10 0.9500 .
C11 C12 1.423(4) .
N21 C21 1.337(4) .
N21 C32 1.352(4) .
N22 C30 1.326(4) .
N22 C31 1.352(4) .
C21 C22 1.392(5) .
C21 H21 0.9500 .
C22 C23 1.369(5) .
C22 H22 0.9500 .
C23 C24 1.414(5) .
C23 H23 0.9500 .
C24 C32 1.408(4) .
C24 C25 1.428(5) .
C25 C26 1.344(5) .
C25 H25 0.9500 .
C26 C27 1.432(5) .
C26 H26 0.9500 .
C27 C28 1.401(5) .
C27 C31 1.410(4) .
C28 C29 1.361(5) .
C28 H28 0.9500 .
C29 C30 1.403(4) .
C29 H29 0.9500 .
C30 H30 0.9500 .
C31 C32 1.436(4) .
N41 C45 1.502(3) .
N41 C41 1.502(4) .
N41 C43 1.515(4) .
O41 C42 1.415(4) .
O41 H41O 0.76(4) .
O42 C44 1.417(4) .
O43 C46 1.421(4) .
O43 Co2 2.072(2) 3_575
C41 C42 1.525(5) .
C41 H41A 1.01(4) .
C41 H41B 0.94(3) .
C42 H42A 1.06(4) .
C42 H42B 0.96(3) .
C43 C44 1.507(5) .
C43 H43A 0.93(3) .
C43 H43B 1.01(4) .
C44 H44A 0.89(3) .
C44 H44B 1.02(3) .
C45 C46 1.505(5) .
C45 H45A 0.96(3) .
C45 H45B 1.00(3) .
C46 H46A 0.94(3) .
C46 H46B 1.05(4) .
N51 O51 1.230(3) .
N51 O53 1.244(3) .
N51 O52 1.246(3) .
N52 O55 1.221(4) .
N52 O56 1.229(4) .
N52 O54 1.244(4) .
N61 C61 1.075(7) .
C61 C62 1.473(8) .
C62 H62A 0.9800 .
C62 H62B 0.9800 .
C62 H62C 0.9800 .
C1M O1M 1.276(13) .
C2M O2M 1.332(19) .
